data_7226188
loop_
_publ_author_name
'Jia, Jia'
'Xu, Jianing'
'Wang, Shengyan'
'Wang, Pengcheng'
'Gao, Lijuan'
'Chai, Juan'
'Shen, Lanlan'
'Chen, Xiaobo'
'Fan, Yong'
'Wang, Li'

_publ_section_title
;
 Layer-structured coordination polymers based on
 5-(1H-tetrazol-5-yl)isophthalic acid: structure, sensitization of
 lanthanide(iii) cations and small-molecule sensing
;
_journal_issue 37
_journal_name_full CrystEngComm
_journal_page_first 7126
_journal_paper_doi 10.1039/C6CE00883F
_journal_volume 18
_journal_year 2016
_chemical_formula_sum 'C21 H14 N6 O5 Pb'
_chemical_formula_weight 637.58
_chemical_name_systematic
; 
 ? 
;
_space_group_IT_number 14
_symmetry_cell_setting monoclinic
_symmetry_space_group_name_Hall '-P 2ybc'
_symmetry_space_group_name_H-M 'P 1 21/c 1'
_atom_sites_solution_hydrogens geom
_atom_sites_solution_primary direct
_atom_sites_solution_secondary difmap
_audit_block_doi 10.5517/cc1jm8n2
_audit_creation_method SHELXL-97
_audit_update_record
;
2016-04-17 deposited with the CCDC.
2016-08-08 downloaded from the CCDC.
;
_cell_angle_alpha 90.00
_cell_angle_beta 121.700(6)
_cell_angle_gamma 90.00
_cell_formula_units_Z 4
_cell_length_a 11.2006(16)
_cell_length_b 11.1967(16)
_cell_length_c 18.5221(18)
_cell_measurement_reflns_used 14822
_cell_measurement_temperature 296(2)
_cell_measurement_theta_max 26.38
_cell_measurement_theta_min 2.14
_cell_volume 1976.3(5)
_computing_structure_refinement 'SHELXL-97 (Sheldrick, 1997)'
_computing_structure_solution 'SHELXS-97 (Sheldrick, 1990)'
_diffrn_ambient_temperature 296(2)
_diffrn_measured_fraction_theta_full 0.997
_diffrn_measured_fraction_theta_max 0.997
_diffrn_measurement_device_type 'CCD area detector'
_diffrn_radiation_monochromator graphite
_diffrn_radiation_source 'fine-focus sealed tube'
_diffrn_radiation_type MoK\a
_diffrn_radiation_wavelength 0.71073
_diffrn_reflns_av_R_equivalents 0.0331
_diffrn_reflns_av_sigmaI/netI 0.0324
_diffrn_reflns_limit_h_max 13
_diffrn_reflns_limit_h_min -13
_diffrn_reflns_limit_k_max 13
_diffrn_reflns_limit_k_min -13
_diffrn_reflns_limit_l_max 23
_diffrn_reflns_limit_l_min -23
_diffrn_reflns_number 14822
_diffrn_reflns_theta_full 26.38
_diffrn_reflns_theta_max 26.38
_diffrn_reflns_theta_min 2.14
_exptl_absorpt_coefficient_mu 8.588
_exptl_absorpt_correction_type none
_exptl_crystal_colour colorless
_exptl_crystal_density_diffrn 2.143
_exptl_crystal_density_method 'not measured'
_exptl_crystal_description block
_exptl_crystal_F_000 1216
_exptl_crystal_size_max 0.15
_exptl_crystal_size_mid 0.1
_exptl_crystal_size_min 0.1
_refine_diff_density_max 1.313
_refine_diff_density_min -1.210
_refine_diff_density_rms 0.116
_refine_ls_extinction_method none
_refine_ls_goodness_of_fit_ref 1.063
_refine_ls_hydrogen_treatment mixed
_refine_ls_matrix_type full
_refine_ls_number_parameters 310
_refine_ls_number_reflns 4028
_refine_ls_number_restraints 1
_refine_ls_restrained_S_all 1.062
_refine_ls_R_factor_all 0.0241
_refine_ls_R_factor_gt 0.0208
_refine_ls_shift/su_max 0.003
_refine_ls_shift/su_mean 0.000
_refine_ls_structure_factor_coef Fsqd
_refine_ls_weighting_details 'calc w=1/[\s^2^(Fo^2^)+(0.0232P)^2^+1.0354P] where P=(Fo^2^+2Fc^2^)/3'
_refine_ls_weighting_scheme calc
_refine_ls_wR_factor_gt 0.0513
_refine_ls_wR_factor_ref 0.0525
_reflns_number_gt 3653
_reflns_number_total 4028
_reflns_threshold_expression >2sigma(I)
_cod_data_source_file c6ce00883f2.cif
_cod_data_source_block Pb-phen
_cod_depositor_comments 'Adding full bibliography for 7226187--7226189.cif.'
_cod_original_cell_volume 1976.3(4)
_cod_original_sg_symbol_H-M P21/c
_cod_database_code 7226188

loop_
_symmetry_equiv_pos_as_xyz
'x, y, z'
'-x, y+1/2, -z+1/2'
'-x, -y, -z'
'x, -y-1/2, z-1/2'

loop_
_atom_site_label
_atom_site_type_symbol
_atom_site_fract_x
_atom_site_fract_y
_atom_site_fract_z
_atom_site_U_iso_or_equiv
_atom_site_adp_type
_atom_site_occupancy
_atom_site_symmetry_multiplicity
_atom_site_calc_flag
_atom_site_refinement_flags
H24 H 1.129(5) 0.387(5) 0.287(4) 0.08(2) Uiso 1 1 d D
H25 H 1.201(6) 0.491(4) 0.329(3) 0.073(17) Uiso 1 1 d D
O5 O 1.1205(3) 0.4592(4) 0.3185(3) 0.0631(10) Uani 1 1 d .
Pb1 Pb 0.951136(11) 0.587618(11) 0.381934(7) 0.02214(6) Uani 1 1 d .
O1 O 0.8204(2) 0.6895(3) 0.22608(16) 0.0439(7) Uani 1 1 d .
O2 O 0.7215(2) 0.6984(2) 0.30199(15) 0.0314(6) Uani 1 1 d .
O3 O 0.2625(3) 0.9208(3) 0.17487(18) 0.0425(8) Uani 1 1 d .
O4 O 0.1632(2) 0.9935(2) 0.04467(14) 0.0277(5) Uani 1 1 d .
N1 N 1.0994(3) 0.7772(3) 0.38739(18) 0.0292(7) Uani 1 1 d .
N2 N 0.9953(3) 0.7494(3) 0.49099(17) 0.0260(6) Uani 1 1 d .
N3 N 0.5762(3) 0.8089(3) -0.07529(18) 0.0272(6) Uani 1 1 d .
N4 N 0.5324(3) 0.8415(3) -0.15444(18) 0.0281(7) Uani 1 1 d .
N5 N 0.4130(3) 0.9000(3) -0.19248(19) 0.0313(7) Uani 1 1 d .
N6 N 0.3736(3) 0.9073(3) -0.13665(19) 0.0284(7) Uani 1 1 d .
C1 C 0.7187(3) 0.7150(3) 0.2332(2) 0.0255(7) Uani 1 1 d .
C2 C 0.5916(3) 0.7707(3) 0.1587(2) 0.0224(7) Uani 1 1 d .
C3 C 0.5853(3) 0.7811(3) 0.0821(2) 0.0233(7) Uani 1 1 d .
H3 H 0.6569 0.7488 0.0769 0.028 Uiso 1 1 calc R
C4 C 0.4744(3) 0.8388(3) 0.0132(2) 0.0210(7) Uani 1 1 d .
C5 C 0.4736(3) 0.8510(3) -0.0658(2) 0.0212(7) Uani 1 1 d .
C6 C 0.2574(3) 0.9329(3) 0.1071(2) 0.0247(7) Uani 1 1 d .
C7 C 0.3701(3) 0.8760(3) 0.0966(2) 0.0206(7) Uani 1 1 d .
C8 C 0.9390(3) 0.7423(4) 0.5387(2) 0.0334(8) Uani 1 1 d .
H8 H 0.8715 0.6840 0.5256 0.040 Uiso 1 1 calc R
C9 C 0.9753(4) 0.8171(4) 0.6067(2) 0.0416(10) Uani 1 1 d .
H9 H 0.9302 0.8109 0.6368 0.050 Uiso 1 1 calc R
C10 C 1.0788(5) 0.9005(4) 0.6291(3) 0.0417(11) Uani 1 1 d .
H23 H 1.1070 0.9494 0.6760 0.050 Uiso 1 1 calc R
C11 C 1.1420(4) 0.9117(3) 0.5811(2) 0.0332(9) Uani 1 1 d .
C12 C 1.2479(4) 0.9991(4) 0.5987(3) 0.0458(10) Uani 1 1 d .
H12 H 1.2800 1.0489 0.6456 0.055 Uiso 1 1 calc R
C13 C 1.3013(4) 1.0107(4) 0.5492(3) 0.0452(10) Uani 1 1 d .
H13 H 1.3710 1.0670 0.5628 0.054 Uiso 1 1 calc R
C14 C 1.2529(4) 0.9381(4) 0.4763(3) 0.0353(9) Uani 1 1 d .
C15 C 1.2978(4) 0.9510(4) 0.4181(3) 0.0435(10) Uani 1 1 d .
H15 H 1.3642 1.0088 0.4278 0.052 Uiso 1 1 calc R
C16 C 1.2454(4) 0.8804(4) 0.3488(3) 0.0422(10) Uani 1 1 d .
H16 H 1.2747 0.8898 0.3105 0.051 Uiso 1 1 calc R
C17 C 1.1467(4) 0.7932(4) 0.3355(2) 0.0353(9) Uani 1 1 d .
H17 H 1.1125 0.7440 0.2882 0.042 Uiso 1 1 calc R
C18 C 1.1502(3) 0.8490(3) 0.4564(2) 0.0269(7) Uani 1 1 d .
C19 C 1.0948(3) 0.8348(3) 0.5110(2) 0.0261(7) Uani 1 1 d .
C20 C 0.4818(3) 0.8174(3) 0.1657(2) 0.0232(7) Uani 1 1 d .
H20 H 0.4835 0.8094 0.2162 0.028 Uiso 1 1 calc R
C21 C 0.3678(3) 0.8881(3) 0.0214(2) 0.0210(7) Uani 1 1 d .
H21 H 0.2947 0.9294 -0.0238 0.025 Uiso 1 1 calc R
H1 H 0.582(4) 0.827(4) -0.179(3) 0.046(12) Uiso 1 1 d .

loop_
_atom_site_aniso_label
_atom_site_aniso_U_11
_atom_site_aniso_U_22
_atom_site_aniso_U_33
_atom_site_aniso_U_23
_atom_site_aniso_U_13
_atom_site_aniso_U_12
O5 0.0421(18) 0.071(3) 0.078(3) -0.015(2) 0.0327(18) -0.0086(18)
Pb1 0.01838(7) 0.02866(9) 0.01872(8) 0.00214(5) 0.00929(6) 0.00070(5)
O1 0.0273(12) 0.082(2) 0.0244(14) 0.0162(14) 0.0151(11) 0.0230(13)
O2 0.0263(11) 0.0481(17) 0.0209(13) 0.0120(11) 0.0131(10) 0.0106(11)
O3 0.0404(15) 0.067(2) 0.0294(15) 0.0134(13) 0.0248(13) 0.0238(13)
O4 0.0218(11) 0.0368(15) 0.0231(13) 0.0031(11) 0.0108(10) 0.0077(10)
N1 0.0318(14) 0.0339(18) 0.0220(15) 0.0027(13) 0.0141(12) 0.0004(13)
N2 0.0265(13) 0.0325(17) 0.0195(14) 0.0013(13) 0.0123(11) 0.0058(12)
N3 0.0284(14) 0.0322(17) 0.0229(15) 0.0006(13) 0.0148(12) 0.0040(12)
N4 0.0288(15) 0.039(2) 0.0202(15) -0.0030(13) 0.0155(13) -0.0022(13)
N5 0.0307(15) 0.044(2) 0.0205(16) 0.0000(13) 0.0143(13) 0.0001(13)
N6 0.0268(14) 0.0394(19) 0.0205(15) 0.0013(13) 0.0133(12) 0.0020(12)
C1 0.0233(15) 0.031(2) 0.0206(17) 0.0032(14) 0.0105(13) 0.0034(13)
C2 0.0211(14) 0.0277(19) 0.0166(16) 0.0039(14) 0.0086(13) 0.0037(13)
C3 0.0207(14) 0.0272(19) 0.0234(17) 0.0019(14) 0.0126(13) 0.0043(13)
C4 0.0224(14) 0.0233(18) 0.0158(16) -0.0008(13) 0.0090(13) -0.0003(13)
C5 0.0208(14) 0.0234(18) 0.0177(16) -0.0011(14) 0.0089(13) -0.0008(13)
C6 0.0194(14) 0.032(2) 0.0235(18) 0.0001(15) 0.0116(14) 0.0003(13)
C7 0.0179(14) 0.0234(17) 0.0204(17) -0.0007(14) 0.0101(13) 0.0002(12)
C8 0.0291(16) 0.042(2) 0.031(2) 0.0029(18) 0.0172(15) 0.0054(16)
C9 0.040(2) 0.056(3) 0.031(2) 0.001(2) 0.0204(18) 0.012(2)
C10 0.046(2) 0.044(3) 0.027(2) -0.0040(18) 0.0140(18) 0.0114(18)
C11 0.0351(19) 0.028(2) 0.026(2) -0.0006(15) 0.0084(16) 0.0063(15)
C12 0.055(2) 0.036(2) 0.033(2) -0.0101(19) 0.014(2) -0.0065(19)
C13 0.052(2) 0.032(2) 0.045(3) -0.006(2) 0.020(2) -0.0142(19)
C14 0.0331(18) 0.030(2) 0.037(2) 0.0062(17) 0.0144(17) 0.0027(15)
C15 0.047(2) 0.033(2) 0.055(3) 0.011(2) 0.030(2) -0.0016(18)
C16 0.045(2) 0.046(3) 0.044(3) 0.018(2) 0.029(2) 0.0049(19)
C17 0.0386(19) 0.043(2) 0.028(2) 0.0060(17) 0.0196(17) 0.0065(17)
C18 0.0283(16) 0.0245(19) 0.0252(19) 0.0047(15) 0.0124(15) 0.0051(14)
C19 0.0259(15) 0.0223(18) 0.0244(18) 0.0023(15) 0.0093(14) 0.0047(13)
C20 0.0232(15) 0.0275(19) 0.0197(17) 0.0020(14) 0.0118(13) 0.0015(13)
C21 0.0187(14) 0.0235(18) 0.0172(16) 0.0015(13) 0.0069(13) 0.0013(12)

loop_
_atom_type_symbol
_atom_type_description
_atom_type_scat_dispersion_real
_atom_type_scat_dispersion_imag
_atom_type_scat_source
C C 0.0033 0.0016 'International Tables Vol C Tables 4.2.6.8 and 6.1.1.4'
H H 0.0000 0.0000 'International Tables Vol C Tables 4.2.6.8 and 6.1.1.4'
N N 0.0061 0.0033 'International Tables Vol C Tables 4.2.6.8 and 6.1.1.4'
O O 0.0106 0.0060 'International Tables Vol C Tables 4.2.6.8 and 6.1.1.4'
Pb Pb -3.3944 10.1111 'International Tables Vol C Tables 4.2.6.8 and 6.1.1.4'

loop_
_geom_angle_atom_site_label_1
_geom_angle_atom_site_label_2
_geom_angle_atom_site_label_3
_geom_angle
_geom_angle_site_symmetry_1
_geom_angle_site_symmetry_3
Pb1 O5 H24 148(3) . .
Pb1 O5 H25 119(3) . .
H24 O5 H25 93(3) . .
O2 Pb1 O4 82.68(8) . 2_645
O2 Pb1 N2 80.18(8) . .
O4 Pb1 N2 79.26(8) 2_645 .
O2 Pb1 N1 93.06(8) . .
O4 Pb1 N1 142.31(8) 2_645 .
N2 Pb1 N1 63.15(9) . .
O2 Pb1 O1 49.67(7) . .
O4 Pb1 O1 127.15(7) 2_645 .
N2 Pb1 O1 108.37(9) . .
N1 Pb1 O1 71.46(9) . .
O2 Pb1 O3 72.40(9) . 2_645
O4 Pb1 O3 49.04(8) 2_645 2_645
N2 Pb1 O3 123.14(8) . 2_645
N1 Pb1 O3 161.50(9) . 2_645
O1 Pb1 O3 90.22(9) . 2_645
O2 Pb1 O4 144.05(7) . 4_676
O4 Pb1 O4 70.96(7) 2_645 4_676
N2 Pb1 O4 71.39(8) . 4_676
N1 Pb1 O4 93.30(8) . 4_676
O1 Pb1 O4 161.86(7) . 4_676
O3 Pb1 O4 105.19(8) 2_645 4_676
O2 Pb1 C1 25.01(8) . .
O4 Pb1 C1 104.64(8) 2_645 .
N2 Pb1 C1 95.96(9) . .
N1 Pb1 C1 83.00(9) . .
O1 Pb1 C1 24.76(8) . .
O3 Pb1 C1 79.08(9) 2_645 .
O4 Pb1 C1 167.05(8) 4_676 .
O2 Pb1 C6 74.53(9) . 2_645
O4 Pb1 C6 24.90(8) 2_645 2_645
N2 Pb1 C6 100.93(9) . 2_645
N1 Pb1 C6 161.74(9) . 2_645
O1 Pb1 C6 108.13(9) . 2_645
O3 Pb1 C6 24.27(8) 2_645 2_645
O4 Pb1 C6 89.46(8) 4_676 2_645
C1 Pb1 C6 90.32(9) . 2_645
O2 Pb1 O5 130.71(9) . .
O4 Pb1 O5 126.84(10) 2_645 .
N2 Pb1 O5 137.11(9) . .
N1 Pb1 O5 83.63(10) . .
O1 Pb1 O5 83.43(10) . .
O3 Pb1 O5 97.09(9) 2_645 .
O4 Pb1 O5 85.17(9) 4_676 .
C1 Pb1 O5 106.64(10) . .
C6 Pb1 O5 114.59(10) 2_645 .
O2 Pb1 Pb1 116.77(5) . 3_766
O4 Pb1 Pb1 37.74(5) 2_645 3_766
N2 Pb1 Pb1 71.66(6) . 3_766
N1 Pb1 Pb1 119.72(6) . 3_766
O1 Pb1 Pb1 164.88(5) . 3_766
O3 Pb1 Pb1 77.86(6) 2_645 3_766
O4 Pb1 Pb1 33.22(4) 4_676 3_766
C1 Pb1 Pb1 141.03(6) . 3_766
C6 Pb1 Pb1 57.87(7) 2_645 3_766
O5 Pb1 Pb1 107.04(8) . 3_766
C1 O1 Pb1 89.8(2) . .
C1 O2 Pb1 98.11(19) . .
C6 O3 Pb1 88.3(2) . 2_655
C6 O4 Pb1 98.3(2) . 2_655
C6 O4 Pb1 128.8(2) . 4_475
Pb1 O4 Pb1 109.04(7) 2_655 4_475
C17 N1 C18 118.1(3) . .
C17 N1 Pb1 123.8(3) . .
C18 N1 Pb1 116.9(2) . .
C8 N2 C19 117.8(3) . .
C8 N2 Pb1 121.3(2) . .
C19 N2 Pb1 120.1(2) . .
N4 N3 C5 101.7(3) . .
N5 N4 N3 114.2(3) . .
N5 N4 H1 123(3) . .
N3 N4 H1 122(3) . .
N4 N5 N6 106.0(3) . .
N5 N6 C5 106.4(3) . .
O1 C1 O2 122.0(3) . .
O1 C1 C2 118.4(3) . .
O2 C1 C2 119.6(3) . .
O1 C1 Pb1 65.46(18) . .
O2 C1 Pb1 56.88(16) . .
C2 C1 Pb1 174.3(2) . .
C3 C2 C20 119.1(3) . .
C3 C2 C1 119.3(3) . .
C20 C2 C1 121.6(3) . .
C4 C3 C2 121.4(3) . .
C4 C3 H3 119.3 . .
C2 C3 H3 119.3 . .
C3 C4 C21 119.2(3) . .
C3 C4 C5 119.7(3) . .
C21 C4 C5 121.1(3) . .
N3 C5 N6 111.6(3) . .
N3 C5 C4 122.9(3) . .
N6 C5 C4 125.4(3) . .
O3 C6 O4 123.7(3) . .
O3 C6 C7 119.2(3) . .
O4 C6 C7 117.0(3) . .
O3 C6 Pb1 67.43(19) . 2_655
O4 C6 Pb1 56.79(16) . 2_655
C7 C6 Pb1 169.3(2) . 2_655
C21 C7 C20 120.1(3) . .
C21 C7 C6 120.7(3) . .
C20 C7 C6 119.1(3) . .
N2 C8 C9 123.6(4) . .
N2 C8 H8 118.2 . .
C9 C8 H8 118.2 . .
C10 C9 C8 119.0(4) . .
C10 C9 H9 120.5 . .
C8 C9 H9 120.5 . .
C9 C10 C11 119.8(4) . .
C9 C10 H23 120.1 . .
C11 C10 H23 120.1 . .
C10 C11 C19 117.3(4) . .
C10 C11 C12 123.2(4) . .
C19 C11 C12 119.4(4) . .
C13 C12 C11 121.5(4) . .
C13 C12 H12 119.3 . .
C11 C12 H12 119.3 . .
C12 C13 C14 120.8(4) . .
C12 C13 H13 119.6 . .
C14 C13 H13 119.6 . .
C15 C14 C18 116.1(4) . .
C15 C14 C13 123.7(4) . .
C18 C14 C13 120.2(4) . .
C16 C15 C14 120.8(4) . .
C16 C15 H15 119.6 . .
C14 C15 H15 119.6 . .
C15 C16 C17 119.0(4) . .
C15 C16 H16 120.5 . .
C17 C16 H16 120.5 . .
N1 C17 C16 123.0(4) . .
N1 C17 H17 118.5 . .
C16 C17 H17 118.5 . .
N1 C18 C14 122.9(3) . .
N1 C18 C19 118.2(3) . .
C14 C18 C19 118.9(3) . .
N2 C19 C11 122.4(3) . .
N2 C19 C18 118.5(3) . .
C11 C19 C18 119.1(3) . .
C7 C20 C2 119.9(3) . .
C7 C20 H20 120.1 . .
C2 C20 H20 120.1 . .
C7 C21 C4 120.4(3) . .
C7 C21 H21 119.8 . .
C4 C21 H21 119.8 . .

loop_
_geom_bond_atom_site_label_1
_geom_bond_atom_site_label_2
_geom_bond_distance
_geom_bond_site_symmetry_2
O5 Pb1 3.064(3) .
O5 H24 1.02(5) .
O5 H25 0.89(5) .
Pb1 O2 2.519(2) .
Pb1 O4 2.536(2) 2_645
Pb1 N2 2.560(3) .
Pb1 N1 2.664(3) .
Pb1 O1 2.708(3) .
Pb1 O3 2.770(3) 2_645
Pb1 O4 2.833(2) 4_676
Pb1 C1 2.977(3) .
Pb1 C6 2.999(3) 2_645
Pb1 Pb1 4.3755(5) 3_766
O1 C1 1.247(4) .
O2 C1 1.272(4) .
O3 C6 1.233(4) .
O3 Pb1 2.770(2) 2_655
O4 C6 1.276(4) .
O4 Pb1 2.536(2) 2_655
O4 Pb1 2.833(2) 4_475
N1 C17 1.332(4) .
N1 C18 1.356(4) .
N2 C8 1.330(4) .
N2 C19 1.364(4) .
N3 N4 1.330(4) .
N3 C5 1.336(4) .
N4 N5 1.313(4) .
N4 H1 0.89(4) .
N5 N6 1.323(4) .
N6 C5 1.352(4) .
C1 C2 1.501(4) .
C2 C3 1.388(4) .
C2 C20 1.404(4) .
C3 C4 1.387(4) .
C3 H3 0.9300 .
C4 C21 1.396(4) .
C4 C5 1.465(4) .
C6 C7 1.515(4) .
C6 Pb1 2.999(3) 2_655
C7 C21 1.386(5) .
C7 C20 1.396(4) .
C8 C9 1.383(5) .
C8 H8 0.9300 .
C9 C10 1.372(6) .
C9 H9 0.9300 .
C10 C11 1.404(6) .
C10 H23 0.9300 .
C11 C19 1.409(5) .
C11 C12 1.436(6) .
C12 C13 1.340(6) .
C12 H12 0.9300 .
C13 C14 1.417(6) .
C13 H13 0.9300 .
C14 C15 1.415(6) .
C14 C18 1.417(5) .
C15 C16 1.351(6) .
C15 H15 0.9300 .
C16 C17 1.397(6) .
C16 H16 0.9300 .
C17 H17 0.9300 .
C18 C19 1.446(5) .
C20 H20 0.9300 .
C21 H21 0.9300 .
